data_4303246
loop_
_publ_author_name
'Marta Mameli'
'M. Carla Aragoni'
'Massimiliano Arca'
'Marta Atzori'
'Andrea Bencini'
'Carla Bazzicalupi'
'Alexander J. Blake'
'Claudia Caltagirone'
'Francesco A. Devillanova'
'Alessandra Garau'
'Michael B. Hursthouse'
'Francesco Isaia'
'Vito Lippolis'
'Barbara Valtancoli'

_publ_section_title
;
Synthesis and Coordination Properties of Quinoline Pendant Arm Derivatives
of [9]aneN3 and [9]aneN2S as Fluorescent Zinc Sensors
;
_journal_name_full 'Inorganic Chemistry'
_journal_page_first 9236
_journal_page_last 9249
_journal_paper_doi 10.1021/ic901012w
_journal_volume 48
_journal_year 2009
_chemical_formula_moiety 'C26 H28 N4 S1 Cu1, 2(Cl O4)'
_chemical_formula_sum 'C26 H28 Cl2 Cu N4 O8 S'
_chemical_formula_weight 691.02
_chemical_name_systematic
;
 ?
;
_space_group_IT_number 14
_symmetry_cell_setting monoclinic
_symmetry_space_group_name_Hall '-P 2ybc'
_symmetry_space_group_name_H-M 'P 1 21/c 1'
_atom_sites_solution_hydrogens geom
_atom_sites_solution_primary direct
_atom_sites_solution_secondary difmap
_audit_creation_method SHELXL-97
_cell_angle_alpha 90.00
_cell_angle_beta 111.2050(10)
_cell_angle_gamma 90.00
_cell_formula_units_Z 4
_cell_length_a 16.0459(4)
_cell_length_b 13.4132(2)
_cell_length_c 14.1302(4)
_cell_measurement_reflns_used 62802
_cell_measurement_temperature 120(2)
_cell_measurement_theta_max 27.48
_cell_measurement_theta_min 2.91
_cell_volume 2835.29(12)
_computing_cell_refinement 'DENZO (Otwinowski & Minor, 1997) & COLLECT (Hooft, R.W.W., 1998)'
_computing_data_collection 'COLLECT (Hooft, R.W.W., 1998)'
_computing_data_reduction 'DENZO (Otwinowski & Minor, 1997) & COLLECT (Hooft, R.W.W., 1998)'
_computing_structure_refinement 'SHELXL-97 (Sheldrick, 1997)'
_computing_structure_solution 'SHELXS-97 (Sheldrick, 1997)'
_diffrn_ambient_temperature 120(2)
_diffrn_detector_area_resol_mean 9.091
_diffrn_measured_fraction_theta_full 0.997
_diffrn_measured_fraction_theta_max 0.997
_diffrn_measurement_device_type 'Bruker-Nonius Roper CCD camera on \k-goniostat'
_diffrn_measurement_method '\f & \w scans'
_diffrn_radiation_monochromator graphite
_diffrn_radiation_source 'Bruker-Nonius FR591 rotating anode'
_diffrn_radiation_type MoK\a
_diffrn_radiation_wavelength 0.71073
_diffrn_reflns_av_R_equivalents 0.0835
_diffrn_reflns_av_sigmaI/netI 0.0644
_diffrn_reflns_limit_h_max 20
_diffrn_reflns_limit_h_min -20
_diffrn_reflns_limit_k_max 17
_diffrn_reflns_limit_k_min -17
_diffrn_reflns_limit_l_max 18
_diffrn_reflns_limit_l_min -18
_diffrn_reflns_number 36570
_diffrn_reflns_theta_full 27.50
_diffrn_reflns_theta_max 27.50
_diffrn_reflns_theta_min 3.12
_diffrn_standards_number 0
_exptl_absorpt_coefficient_mu 1.090
_exptl_absorpt_correction_T_max 0.9785
_exptl_absorpt_correction_T_min 0.8116
_exptl_absorpt_correction_type multi-scan
_exptl_absorpt_process_details 'SADABS V2007/2 (Sheldrick, G.M., 2007)'
_exptl_crystal_colour blue
_exptl_crystal_density_diffrn 1.619
_exptl_crystal_density_method 'not measured'
_exptl_crystal_description plate
_exptl_crystal_F_000 1420
_exptl_crystal_size_max 0.20
_exptl_crystal_size_mid 0.20
_exptl_crystal_size_min 0.02
_refine_diff_density_max 0.711
_refine_diff_density_min -0.551
_refine_diff_density_rms 0.090
_refine_ls_extinction_method none
_refine_ls_goodness_of_fit_ref 1.021
_refine_ls_hydrogen_treatment refU
_refine_ls_matrix_type full
_refine_ls_number_parameters 398
_refine_ls_number_reflns 6503
_refine_ls_number_restraints 0
_refine_ls_restrained_S_all 1.021
_refine_ls_R_factor_all 0.0768
_refine_ls_R_factor_gt 0.0460
_refine_ls_shift/su_max 0.001
_refine_ls_shift/su_mean 0.000
_refine_ls_structure_factor_coef Fsqd
_refine_ls_weighting_details 'calc w=1/[\s^2^(Fo^2^)+(0.0440P)^2^+3.0651P] where P=(Fo^2^+2Fc^2^)/3'
_refine_ls_weighting_scheme calc
_refine_ls_wR_factor_gt 0.0989
_refine_ls_wR_factor_ref 0.1111
_reflns_number_gt 4739
_reflns_number_total 6503
_reflns_threshold_expression >2sigma(I)
_cod_data_source_file ic901012w_si_002_07.cif
_cod_data_source_block CuL3
_cod_depositor_comments
;
The following automatic conversions were performed:
'_symmetry_cell_setting' value 'Monoclinic' changed to 'monoclinic'
according to '/home/saulius/struct/CIF-dictionaries/cif_core.dic'
dictionary named 'cif_core.dic' version 2.4.1 from 2010-06-29.

Automatic conversion script
Id: cif_fix_enum 1527 2010-12-29 10:47:43Z saulius 
;
_cod_original_cell_volume 2835.29(11)
_cod_database_code 4303246

loop_
_symmetry_equiv_pos_as_xyz
'x, y, z'
'-x, y+1/2, -z+1/2'
'-x, -y, -z'
'x, -y-1/2, z-1/2'

loop_
_atom_site_label
_atom_site_type_symbol
_atom_site_fract_x
_atom_site_fract_y
_atom_site_fract_z
_atom_site_U_iso_or_equiv
_atom_site_adp_type
_atom_site_occupancy
_atom_site_symmetry_multiplicity
_atom_site_calc_flag
_atom_site_refinement_flags
_atom_site_disorder_assembly
_atom_site_disorder_group
C2 C 0.3848(2) 0.1952(2) 0.4275(2) 0.0233(6) Uani 1 1 d . . .
H2A H 0.3852 0.1931 0.4977 0.028 Uiso 1 1 calc R . .
H2B H 0.4297 0.2451 0.4257 0.028 Uiso 1 1 calc R . .
C3 C 0.2934(2) 0.2278(2) 0.3562(2) 0.0218(6) Uani 1 1 d . . .
H3A H 0.2761 0.2902 0.3818 0.026 Uiso 1 1 calc R . .
H3B H 0.2955 0.2414 0.2883 0.026 Uiso 1 1 calc R . .
C5 C 0.1527(2) 0.1503(2) 0.2435(2) 0.0243(7) Uani 1 1 d . . .
H5A H 0.1270 0.2182 0.2283 0.029 Uiso 1 1 calc R . .
H5B H 0.1043 0.1039 0.2420 0.029 Uiso 1 1 calc R . .
C6 C 0.1908(2) 0.1193(2) 0.1630(2) 0.0253(7) Uani 1 1 d . . .
H6A H 0.1412 0.1043 0.0985 0.030 Uiso 1 1 calc R . .
H6B H 0.2261 0.1749 0.1506 0.030 Uiso 1 1 calc R . .
C8 C 0.3363(2) 0.0361(2) 0.1837(2) 0.0270(7) Uani 1 1 d . . .
H8A H 0.3263 0.0659 0.1164 0.032 Uiso 1 1 calc R . .
H8B H 0.3594 -0.0323 0.1834 0.032 Uiso 1 1 calc R . .
C9 C 0.4083(2) 0.0971(2) 0.2643(2) 0.0253(7) Uani 1 1 d . . .
H9A H 0.3957 0.1688 0.2494 0.030 Uiso 1 1 calc R . .
H9B H 0.4669 0.0826 0.2589 0.030 Uiso 1 1 calc R . .
C10 C 0.1907(2) 0.1625(2) 0.4310(2) 0.0226(6) Uani 1 1 d . . .
H10A H 0.1386 0.2080 0.4082 0.027 Uiso 1 1 calc R . .
H10B H 0.2377 0.1940 0.4894 0.027 Uiso 1 1 calc R . .
C11 C 0.16334(19) 0.0662(2) 0.4647(2) 0.0201(6) Uani 1 1 d . . .
C12 C 0.1315(2) 0.0676(2) 0.5460(2) 0.0258(7) Uani 1 1 d . . .
H12 H 0.1303 0.1280 0.5805 0.031 Uiso 1 1 calc R . .
C13 C 0.1027(2) -0.0187(2) 0.5740(2) 0.0284(7) Uani 1 1 d . . .
H13 H 0.0848 -0.0199 0.6311 0.034 Uiso 1 1 calc R . .
C14 C 0.0996(2) -0.1064(2) 0.5182(2) 0.0230(6) Uani 1 1 d . . .
C15 C 0.0604(2) -0.1959(2) 0.5356(3) 0.0311(8) Uani 1 1 d . . .
H15 H 0.0387 -0.1988 0.5898 0.037 Uiso 1 1 calc R . .
C16 C 0.0534(2) -0.2777(2) 0.4760(3) 0.0310(8) Uani 1 1 d . . .
H16 H 0.0266 -0.3370 0.4885 0.037 Uiso 1 1 calc R . .
C17 C 0.0858(2) -0.2743(2) 0.3962(3) 0.0302(7) Uani 1 1 d . . .
H17 H 0.0807 -0.3316 0.3550 0.036 Uiso 1 1 calc R . .
C18 C 0.1248(2) -0.1891(2) 0.3767(2) 0.0253(7) Uani 1 1 d . . .
H18 H 0.1458 -0.1878 0.3219 0.030 Uiso 1 1 calc R . .
C19 C 0.1336(2) -0.1038(2) 0.4383(2) 0.0228(6) Uani 1 1 d . . .
C20 C 0.2050(2) -0.0654(2) 0.1517(2) 0.0262(7) Uani 1 1 d . . .
H20A H 0.2063 -0.0732 0.0826 0.031 Uiso 1 1 calc R . .
H20B H 0.1418 -0.0651 0.1466 0.031 Uiso 1 1 calc R . .
C21 C 0.2546(2) -0.1508(2) 0.2187(2) 0.0212(6) Uani 1 1 d . . .
C22 C 0.2623(2) -0.2445(2) 0.1787(2) 0.0243(7) Uani 1 1 d . . .
H22 H 0.2400 -0.2548 0.1073 0.029 Uiso 1 1 calc R . .
C23 C 0.3021(2) -0.3209(2) 0.2433(2) 0.0271(7) Uani 1 1 d . . .
H23 H 0.3064 -0.3851 0.2170 0.033 Uiso 1 1 calc R . .
C24 C 0.3368(2) -0.3041(2) 0.3489(2) 0.0226(6) Uani 1 1 d . . .
C25 C 0.3783(2) -0.3802(2) 0.4207(3) 0.0286(7) Uani 1 1 d . . .
H25 H 0.3833 -0.4457 0.3978 0.034 Uiso 1 1 calc R . .
C26 C 0.4108(2) -0.3597(2) 0.5220(3) 0.0274(7) Uani 1 1 d . . .
H26 H 0.4382 -0.4111 0.5693 0.033 Uiso 1 1 calc R . .
C27 C 0.40409(19) -0.2627(2) 0.5569(2) 0.0228(6) Uani 1 1 d . . .
H27 H 0.4271 -0.2494 0.6278 0.027 Uiso 1 1 calc R . .
C28 C 0.3649(2) -0.1871(2) 0.4905(2) 0.0204(6) Uani 1 1 d . . .
H28 H 0.3608 -0.1221 0.5151 0.025 Uiso 1 1 calc R . .
C29 C 0.33043(19) -0.2066(2) 0.3850(2) 0.0182(6) Uani 1 1 d . . .
N1 N 0.17046(16) -0.01658(17) 0.41682(18) 0.0194(5) Uani 1 1 d . . .
N4 N 0.22478(16) 0.14913(17) 0.34746(19) 0.0199(5) Uani 1 1 d . . .
N7 N 0.24909(17) 0.02934(18) 0.19741(19) 0.0224(5) Uani 1 1 d . . .
N2 N 0.28875(16) -0.13155(17) 0.31816(19) 0.0201(5) Uani 1 1 d . . .
O21 O 0.36947(17) 0.47659(17) 0.1182(2) 0.0413(6) Uani 1 1 d . . .
O22 O 0.4020(2) 0.4250(2) 0.2873(2) 0.0548(8) Uani 1 1 d . . .
O23 O 0.34514(17) 0.31118(16) 0.15413(17) 0.0348(6) Uani 1 1 d . . .
O24 O 0.49223(16) 0.37112(19) 0.1982(2) 0.0436(6) Uani 1 1 d . . .
Cu1 Cu 0.26555(2) 0.00679(2) 0.35104(3) 0.01762(10) Uani 1 1 d . . .
Cl1A Cl 0.0799(4) 0.0709(4) -0.1627(4) 0.0272(7) Uani 0.523(6) 1 d P . .
Cl1B Cl 0.0667(4) 0.0627(4) -0.1392(4) 0.0267(8) Uani 0.477(6) 1 d P . .
Cl2 Cl 0.40283(5) 0.39683(5) 0.18988(6) 0.02538(18) Uani 1 1 d . . .
S1 S 0.41646(5) 0.07307(5) 0.39462(6) 0.02123(17) Uani 1 1 d . . .
O11 O 0.1230(4) 0.1166(4) -0.2237(4) 0.0465(17) Uani 0.523(6) 1 d P . .
O12 O 0.0297(4) 0.0192(4) -0.0703(4) 0.0393(17) Uani 0.477(6) 1 d P . .
O13 O 0.0288(2) -0.00127(19) -0.2267(2) 0.0555(8) Uani 1 1 d . . .
O15 O 0.0312(2) 0.1562(2) -0.1501(3) 0.0732(10) Uani 1 1 d . . .
O14 O 0.1553(3) 0.0459(4) -0.0826(3) 0.1006(15) Uani 1 1 d . . .

loop_
_atom_site_aniso_label
_atom_site_aniso_U_11
_atom_site_aniso_U_22
_atom_site_aniso_U_33
_atom_site_aniso_U_23
_atom_site_aniso_U_13
_atom_site_aniso_U_12
C2 0.0229(16) 0.0194(14) 0.0287(17) -0.0015(12) 0.0107(14) -0.0034(12)
C3 0.0255(16) 0.0135(13) 0.0296(17) 0.0039(12) 0.0139(14) 0.0001(12)
C5 0.0202(15) 0.0226(15) 0.0242(16) 0.0039(12) 0.0010(13) 0.0015(12)
C6 0.0269(17) 0.0239(15) 0.0209(16) 0.0090(12) 0.0035(13) 0.0031(13)
C8 0.0293(18) 0.0296(16) 0.0250(17) 0.0034(13) 0.0133(14) -0.0002(14)
C9 0.0263(17) 0.0252(15) 0.0290(17) 0.0055(13) 0.0154(14) 0.0026(13)
C10 0.0236(16) 0.0186(14) 0.0295(17) -0.0005(12) 0.0143(14) 0.0026(12)
C11 0.0155(14) 0.0212(15) 0.0216(15) 0.0012(12) 0.0044(12) 0.0005(11)
C12 0.0249(17) 0.0270(16) 0.0276(17) -0.0022(13) 0.0122(14) 0.0023(13)
C13 0.0233(16) 0.0369(18) 0.0273(17) 0.0049(14) 0.0118(14) 0.0027(14)
C14 0.0193(15) 0.0242(15) 0.0246(16) 0.0062(12) 0.0068(13) 0.0024(12)
C15 0.0219(17) 0.0351(18) 0.038(2) 0.0155(15) 0.0124(15) 0.0018(14)
C16 0.0212(17) 0.0250(16) 0.041(2) 0.0131(14) 0.0042(15) -0.0034(13)
C17 0.0230(17) 0.0224(15) 0.039(2) 0.0019(14) 0.0044(15) -0.0040(13)
C18 0.0216(16) 0.0249(15) 0.0280(17) 0.0023(13) 0.0072(14) -0.0006(13)
C19 0.0191(15) 0.0203(14) 0.0256(16) 0.0058(12) 0.0041(13) 0.0014(12)
C20 0.0274(17) 0.0275(16) 0.0207(16) -0.0017(13) 0.0050(13) -0.0017(13)
C21 0.0205(15) 0.0238(15) 0.0189(15) -0.0017(12) 0.0067(13) -0.0028(12)
C22 0.0259(16) 0.0263(16) 0.0209(16) -0.0074(12) 0.0087(13) -0.0030(13)
C23 0.0278(17) 0.0248(16) 0.0312(18) -0.0089(13) 0.0135(15) -0.0020(13)
C24 0.0233(16) 0.0208(14) 0.0256(16) -0.0026(12) 0.0111(13) -0.0020(12)
C25 0.0311(18) 0.0187(15) 0.0356(19) 0.0017(13) 0.0117(15) 0.0039(13)
C26 0.0290(17) 0.0223(15) 0.0314(18) 0.0085(13) 0.0114(15) 0.0038(13)
C27 0.0170(15) 0.0278(16) 0.0235(16) 0.0042(13) 0.0072(13) -0.0027(12)
C28 0.0222(16) 0.0194(14) 0.0217(15) 0.0019(12) 0.0105(13) -0.0002(12)
C29 0.0180(15) 0.0176(14) 0.0202(15) 0.0003(11) 0.0084(12) -0.0012(11)
N1 0.0179(12) 0.0172(12) 0.0217(13) 0.0023(10) 0.0054(10) 0.0000(10)
N4 0.0193(13) 0.0182(12) 0.0228(13) 0.0015(10) 0.0084(11) -0.0007(10)
N7 0.0253(14) 0.0219(12) 0.0195(13) 0.0025(10) 0.0074(11) 0.0014(10)
N2 0.0195(13) 0.0187(12) 0.0230(13) 0.0008(10) 0.0088(11) -0.0010(10)
O21 0.0435(15) 0.0257(12) 0.0511(16) 0.0204(11) 0.0126(13) 0.0026(11)
O22 0.071(2) 0.0608(18) 0.0291(14) -0.0131(13) 0.0143(14) 0.0105(15)
O23 0.0446(15) 0.0256(11) 0.0318(13) 0.0032(10) 0.0109(11) -0.0102(10)
O24 0.0296(14) 0.0454(15) 0.0523(17) 0.0019(12) 0.0106(12) 0.0065(11)
Cu1 0.01985(19) 0.01507(17) 0.01831(18) 0.00092(14) 0.00733(14) 0.00015(14)
Cl1A 0.0360(18) 0.0217(11) 0.0252(17) -0.0015(11) 0.0127(10) -0.0032(10)
Cl1B 0.0258(15) 0.0239(13) 0.030(2) -0.0026(14) 0.0098(12) -0.0035(10)
Cl2 0.0314(4) 0.0199(3) 0.0223(4) 0.0013(3) 0.0067(3) 0.0009(3)
S1 0.0201(4) 0.0190(3) 0.0232(4) 0.0027(3) 0.0062(3) 0.0008(3)
O11 0.059(4) 0.042(3) 0.055(3) -0.010(2) 0.040(3) -0.024(2)
O12 0.063(4) 0.029(3) 0.037(3) 0.005(2) 0.031(3) 0.003(2)
O13 0.077(2) 0.0403(15) 0.0398(16) -0.0104(12) 0.0101(15) -0.0034(14)
O15 0.064(2) 0.0497(18) 0.100(3) -0.0323(18) 0.023(2) 0.0092(16)
O14 0.069(3) 0.142(4) 0.059(2) -0.022(2) -0.015(2) 0.044(3)

loop_
_atom_type_symbol
_atom_type_description
_atom_type_scat_dispersion_real
_atom_type_scat_dispersion_imag
_atom_type_scat_source
C C 0.0033 0.0016 'International Tables Vol C Tables 4.2.6.8 and 6.1.1.4'
H H 0.0000 0.0000 'International Tables Vol C Tables 4.2.6.8 and 6.1.1.4'
N N 0.0061 0.0033 'International Tables Vol C Tables 4.2.6.8 and 6.1.1.4'
O O 0.0106 0.0060 'International Tables Vol C Tables 4.2.6.8 and 6.1.1.4'
Cu Cu 0.3201 1.2651 'International Tables Vol C Tables 4.2.6.8 and 6.1.1.4'
Cl Cl 0.1484 0.1585 'International Tables Vol C Tables 4.2.6.8 and 6.1.1.4'
S S 0.1246 0.1234 'International Tables Vol C Tables 4.2.6.8 and 6.1.1.4'

loop_
_geom_angle_atom_site_label_1
_geom_angle_atom_site_label_2
_geom_angle_atom_site_label_3
_geom_angle
_geom_angle_site_symmetry_1
_geom_angle_site_symmetry_3
_geom_angle_publ_flag
C3 C2 S1 112.4(2) . . ?
C3 C2 H2A 109.1 . . ?
S1 C2 H2A 109.1 . . ?
C3 C2 H2B 109.1 . . ?
S1 C2 H2B 109.1 . . ?
H2A C2 H2B 107.9 . . ?
N4 C3 C2 111.0(2) . . ?
N4 C3 H3A 109.4 . . ?
C2 C3 H3A 109.4 . . ?
N4 C3 H3B 109.4 . . ?
C2 C3 H3B 109.4 . . ?
H3A C3 H3B 108.0 . . ?
N4 C5 C6 110.5(2) . . ?
N4 C5 H5A 109.6 . . ?
C6 C5 H5A 109.6 . . ?
N4 C5 H5B 109.6 . . ?
C6 C5 H5B 109.6 . . ?
H5A C5 H5B 108.1 . . ?
N7 C6 C5 110.4(2) . . ?
N7 C6 H6A 109.6 . . ?
C5 C6 H6A 109.6 . . ?
N7 C6 H6B 109.6 . . ?
C5 C6 H6B 109.6 . . ?
H6A C6 H6B 108.1 . . ?
N7 C8 C9 115.4(3) . . ?
N7 C8 H8A 108.4 . . ?
C9 C8 H8A 108.4 . . ?
N7 C8 H8B 108.4 . . ?
C9 C8 H8B 108.4 . . ?
H8A C8 H8B 107.5 . . ?
C8 C9 S1 114.5(2) . . ?
C8 C9 H9A 108.6 . . ?
S1 C9 H9A 108.6 . . ?
C8 C9 H9B 108.6 . . ?
S1 C9 H9B 108.6 . . ?
H9A C9 H9B 107.6 . . ?
N4 C10 C11 112.6(2) . . ?
N4 C10 H10A 109.1 . . ?
C11 C10 H10A 109.1 . . ?
N4 C10 H10B 109.1 . . ?
C11 C10 H10B 109.1 . . ?
H10A C10 H10B 107.8 . . ?
N1 C11 C12 123.1(3) . . ?
N1 C11 C10 118.1(3) . . ?
C12 C11 C10 118.7(3) . . ?
C13 C12 C11 119.1(3) . . ?
C13 C12 H12 120.4 . . ?
C11 C12 H12 120.4 . . ?
C12 C13 C14 119.7(3) . . ?
C12 C13 H13 120.1 . . ?
C14 C13 H13 120.1 . . ?
C13 C14 C15 122.5(3) . . ?
C13 C14 C19 118.6(3) . . ?
C15 C14 C19 118.8(3) . . ?
C16 C15 C14 121.1(3) . . ?
C16 C15 H15 119.4 . . ?
C14 C15 H15 119.4 . . ?
C15 C16 C17 119.9(3) . . ?
C15 C16 H16 120.1 . . ?
C17 C16 H16 120.1 . . ?
C18 C17 C16 121.1(3) . . ?
C18 C17 H17 119.5 . . ?
C16 C17 H17 119.5 . . ?
C17 C18 C19 119.9(3) . . ?
C17 C18 H18 120.0 . . ?
C19 C18 H18 120.0 . . ?
N1 C19 C18 120.1(3) . . ?
N1 C19 C14 120.6(3) . . ?
C18 C19 C14 119.2(3) . . ?
N7 C20 C21 108.4(2) . . ?
N7 C20 H20A 110.0 . . ?
C21 C20 H20A 110.0 . . ?
N7 C20 H20B 110.0 . . ?
C21 C20 H20B 110.0 . . ?
H20A C20 H20B 108.4 . . ?
N2 C21 C22 122.3(3) . . ?
N2 C21 C20 115.7(3) . . ?
C22 C21 C20 121.9(3) . . ?
C23 C22 C21 119.4(3) . . ?
C23 C22 H22 120.3 . . ?
C21 C22 H22 120.3 . . ?
C22 C23 C24 119.8(3) . . ?
C22 C23 H23 120.1 . . ?
C24 C23 H23 120.1 . . ?
C23 C24 C29 118.3(3) . . ?
C23 C24 C25 123.0(3) . . ?
C29 C24 C25 118.7(3) . . ?
C26 C25 C24 120.5(3) . . ?
C26 C25 H25 119.8 . . ?
C24 C25 H25 119.8 . . ?
C25 C26 C27 120.3(3) . . ?
C25 C26 H26 119.8 . . ?
C27 C26 H26 119.8 . . ?
C28 C27 C26 121.1(3) . . ?
C28 C27 H27 119.4 . . ?
C26 C27 H27 119.4 . . ?
C27 C28 C29 119.6(3) . . ?
C27 C28 H28 120.2 . . ?
C29 C28 H28 120.2 . . ?
N2 C29 C28 119.7(2) . . ?
N2 C29 C24 120.5(3) . . ?
C28 C29 C24 119.7(3) . . ?
C11 N1 C19 118.1(3) . . ?
C11 N1 Cu1 108.31(18) . . ?
C19 N1 Cu1 131.50(19) . . ?
C10 N4 C3 108.8(2) . . ?
C10 N4 C5 113.7(2) . . ?
C3 N4 C5 110.8(2) . . ?
C10 N4 Cu1 107.76(17) . . ?
C3 N4 Cu1 116.36(18) . . ?
C5 N4 Cu1 99.36(17) . . ?
C8 N7 C20 108.7(2) . . ?
C8 N7 C6 114.6(2) . . ?
C20 N7 C6 113.9(2) . . ?
C8 N7 Cu1 111.69(19) . . ?
C20 N7 Cu1 100.78(17) . . ?
C6 N7 Cu1 106.29(18) . . ?
C21 N2 C29 119.6(2) . . ?
C21 N2 Cu1 112.77(19) . . ?
C29 N2 Cu1 127.6(2) . . ?
N2 Cu1 N4 165.86(10) . . ?
N2 Cu1 N1 101.21(9) . . ?
N4 Cu1 N1 82.52(9) . . ?
N2 Cu1 N7 81.80(10) . . ?
N4 Cu1 N7 85.39(10) . . ?
N1 Cu1 N7 129.98(10) . . ?
N2 Cu1 S1 98.45(7) . . ?
N4 Cu1 S1 86.82(7) . . ?
N1 Cu1 S1 139.85(7) . . ?
N7 Cu1 S1 87.19(7) . . ?
O14 Cl1A O13 120.7(4) . . ?
O14 Cl1A O11 97.4(4) . . ?
O13 Cl1A O11 102.1(4) . . ?
O14 Cl1A O15 116.9(4) . . ?
O13 Cl1A O15 115.0(4) . . ?
O11 Cl1A O15 97.9(4) . . ?
O14 Cl1A O12 79.0(3) . . ?
O13 Cl1A O12 83.9(3) . . ?
O11 Cl1A O12 174.0(5) . . ?
O15 Cl1A O12 79.7(3) . . ?
O15 Cl1B O14 121.2(5) . . ?
O15 Cl1B O12 101.1(4) . . ?
O14 Cl1B O12 97.6(5) . . ?
O15 Cl1B O13 114.9(4) . . ?
O14 Cl1B O13 115.3(4) . . ?
O12 Cl1B O13 101.0(4) . . ?
O15 Cl1B O11 81.4(3) . . ?
O14 Cl1B O11 78.4(3) . . ?
O12 Cl1B O11 176.0(5) . . ?
O13 Cl1B O11 80.5(3) . . ?
O22 Cl2 O21 110.51(17) . . ?
O22 Cl2 O24 109.88(17) . . ?
O21 Cl2 O24 110.03(16) . . ?
O22 Cl2 O23 108.55(16) . . ?
O21 Cl2 O23 108.47(15) . . ?
O24 Cl2 O23 109.36(15) . . ?
C2 S1 C9 99.98(14) . . ?
C2 S1 Cu1 92.84(10) . . ?
C9 S1 Cu1 96.16(10) . . ?
Cl1A O11 Cl1B 3.1(4) . . ?
Cl1B O12 Cl1A 2.5(4) . . ?
Cl1A O13 Cl1B 18.87(18) . . ?
Cl1B O15 Cl1A 19.05(19) . . ?
Cl1A O14 Cl1B 19.62(18) . . ?

loop_
_geom_bond_atom_site_label_1
_geom_bond_atom_site_label_2
_geom_bond_distance
_geom_bond_site_symmetry_2
_geom_bond_publ_flag
C2 C3 1.514(4) . ?
C2 S1 1.825(3) . ?
C2 H2A 0.9900 . ?
C2 H2B 0.9900 . ?
C3 N4 1.497(4) . ?
C3 H3A 0.9900 . ?
C3 H3B 0.9900 . ?
C5 N4 1.505(4) . ?
C5 C6 1.531(4) . ?
C5 H5A 0.9900 . ?
C5 H5B 0.9900 . ?
C6 N7 1.496(4) . ?
C6 H6A 0.9900 . ?
C6 H6B 0.9900 . ?
C8 N7 1.484(4) . ?
C8 C9 1.532(4) . ?
C8 H8A 0.9900 . ?
C8 H8B 0.9900 . ?
C9 S1 1.827(3) . ?
C9 H9A 0.9900 . ?
C9 H9B 0.9900 . ?
C10 N4 1.481(4) . ?
C10 C11 1.495(4) . ?
C10 H10A 0.9900 . ?
C10 H10B 0.9900 . ?
C11 N1 1.327(4) . ?
C11 C12 1.417(4) . ?
C12 C13 1.357(4) . ?
C12 H12 0.9500 . ?
C13 C14 1.408(4) . ?
C13 H13 0.9500 . ?
C14 C15 1.417(4) . ?
C14 C19 1.420(4) . ?
C15 C16 1.364(5) . ?
C15 H15 0.9500 . ?
C16 C17 1.402(5) . ?
C16 H16 0.9500 . ?
C17 C18 1.378(4) . ?
C17 H17 0.9500 . ?
C18 C19 1.414(4) . ?
C18 H18 0.9500 . ?
C19 N1 1.394(4) . ?
C20 N7 1.484(4) . ?
C20 C21 1.515(4) . ?
C20 H20A 0.9900 . ?
C20 H20B 0.9900 . ?
C21 N2 1.337(4) . ?
C21 C22 1.402(4) . ?
C22 C23 1.367(4) . ?
C22 H22 0.9500 . ?
C23 C24 1.410(4) . ?
C23 H23 0.9500 . ?
C24 C29 1.421(4) . ?
C24 C25 1.422(4) . ?
C25 C26 1.363(5) . ?
C25 H25 0.9500 . ?
C26 C27 1.410(4) . ?
C26 H26 0.9500 . ?
C27 C28 1.370(4) . ?
C27 H27 0.9500 . ?
C28 C29 1.414(4) . ?
C28 H28 0.9500 . ?
C29 N2 1.376(4) . ?
N1 Cu1 2.078(2) . ?
N4 Cu1 2.013(2) . ?
N7 Cu1 2.112(2) . ?
N2 Cu1 1.981(2) . ?
O21 Cl2 1.437(2) . ?
O22 Cl2 1.432(3) . ?
O23 Cl2 1.447(2) . ?
O24 Cl2 1.438(3) . ?
Cu1 S1 2.4402(8) . ?
Cl1A O14 1.367(6) . ?
Cl1A O13 1.375(6) . ?
Cl1A O11 1.423(6) . ?
Cl1A O15 1.432(6) . ?
Cl1A O12 1.896(6) . ?
Cl1B O15 1.363(6) . ?
Cl1B O14 1.375(7) . ?
Cl1B O12 1.435(7) . ?
Cl1B O13 1.445(6) . ?
Cl1B O11 1.883(6) . ?
